data_2205830
loop_
_publ_author_name
'Wei Huang'
'Zhongzhen Zhou'
'Peiliang Zhao'
'Qiong Chen'
'Deyou Teng'
'Guangfu Yang'

_publ_section_title
;
 Methyl 4,6-dichlorochroman-2-carboxylate
;
_journal_issue 5
_journal_name_full 'Acta Crystallographica Section E'
_journal_page_first o1273
_journal_page_last o1275
_journal_paper_doi 10.1107/S1600536805010421
_journal_volume 61
_journal_year 2005
_chemical_formula_iupac 'C11 H10 Cl2 O3'
_chemical_formula_moiety 'C11 H10 Cl2 O3'
_chemical_formula_sum 'C11 H10 Cl2 O3'
_chemical_formula_weight 261.09
_chemical_melting_point 446
_chemical_name_systematic
;
Methyl 4,6-dichlorochroman-2-carboxylate
;
_space_group_IT_number 15
_symmetry_cell_setting monoclinic
_symmetry_space_group_name_Hall '-C 2yc'
_symmetry_space_group_name_H-M 'C 1 2/c 1'
_atom_sites_solution_hydrogens geom
_atom_sites_solution_primary direct
_atom_sites_solution_secondary difmap
_audit_creation_method SHELXL97
_cell_angle_alpha 90.00
_cell_angle_beta 124.4500(10)
_cell_angle_gamma 90.00
_cell_formula_units_Z 8
_cell_length_a 19.7026(15)
_cell_length_b 11.2427(8)
_cell_length_c 12.2043(9)
_cell_measurement_reflns_used 4252
_cell_measurement_temperature 283(2)
_cell_measurement_theta_max 27.93
_cell_measurement_theta_min 2.47
_cell_volume 2229.3(3)
_computing_cell_refinement 'SAINT (Bruker, 1999)'
_computing_data_collection 'SMART (Bruker, 1997)'
_computing_data_reduction SAINT
_computing_molecular_graphics 'SHELXTL (Bruker, 2001)'
_computing_publication_material SHELXTL
_computing_structure_refinement 'SHELXL97 (Sheldrick, 1997)'
_computing_structure_solution 'SHELXS97 (Sheldrick, 1997)'
_diffrn_ambient_temperature 283(2)
_diffrn_measured_fraction_theta_full 0.990
_diffrn_measured_fraction_theta_max 0.990
_diffrn_measurement_device_type 'Bruker SMART 4K CCD area-detector'
_diffrn_measurement_method '\f and \w'
_diffrn_radiation_monochromator graphite
_diffrn_radiation_source 'fine-focus sealed tube'
_diffrn_radiation_type MoK\a
_diffrn_radiation_wavelength 0.71073
_diffrn_reflns_av_R_equivalents 0.0193
_diffrn_reflns_av_sigmaI/netI 0.0222
_diffrn_reflns_limit_h_max 24
_diffrn_reflns_limit_h_min -17
_diffrn_reflns_limit_k_max 13
_diffrn_reflns_limit_k_min -14
_diffrn_reflns_limit_l_max 14
_diffrn_reflns_limit_l_min -15
_diffrn_reflns_number 6401
_diffrn_reflns_theta_full 27.00
_diffrn_reflns_theta_max 27.00
_diffrn_reflns_theta_min 2.20
_diffrn_standards_number 0
_exptl_absorpt_coefficient_mu 0.569
_exptl_absorpt_correction_type none
_exptl_crystal_colour colourless
_exptl_crystal_density_diffrn 1.556
_exptl_crystal_density_meas ?
_exptl_crystal_density_method .
_exptl_crystal_description block
_exptl_crystal_F_000 1072
_exptl_crystal_size_max 0.60
_exptl_crystal_size_mid 0.30
_exptl_crystal_size_min 0.20
_refine_diff_density_max 0.269
_refine_diff_density_min -0.243
_refine_ls_extinction_coef 0.0017(4)
_refine_ls_extinction_expression Fc^*^=kFc[1+0.001xFc^2^\l^3^/sin(2\q)]^-1/4^
_refine_ls_extinction_method 'SHELXL97 (Sheldrick, 1997)'
_refine_ls_goodness_of_fit_ref 1.041
_refine_ls_hydrogen_treatment constr
_refine_ls_matrix_type full
_refine_ls_number_parameters 147
_refine_ls_number_reflns 2415
_refine_ls_number_restraints 0
_refine_ls_restrained_S_all 1.041
_refine_ls_R_factor_all 0.0358
_refine_ls_R_factor_gt 0.0328
_refine_ls_shift/su_max 0.004
_refine_ls_shift/su_mean 0.001
_refine_ls_structure_factor_coef Fsqd
_refine_ls_weighting_details 'calc w = 1/[\s^2^(Fo^2^)+(0.0513P)^2^+1.1147P] where P=(Fo^2^+2Fc^2^)/3'
_refine_ls_weighting_scheme calc
_refine_ls_wR_factor_gt 0.0888
_refine_ls_wR_factor_ref 0.0915
_reflns_number_gt 2187
_reflns_number_total 2415
_reflns_threshold_expression I>2\s(I)
_cod_data_source_file wn6345.cif
_cod_data_source_block I
_cod_depositor_comments
;
The following automatic conversions were performed:
'_symmetry_cell_setting' value 'Monoclinic' changed to 'monoclinic'
according to '/home/saulius/struct/CIF-dictionaries/cif_core.dic'
dictionary named 'cif_core.dic' version 2.4.1 from 2010-06-29.

Automatic conversion script
Id: cif_fix_enum 1527 2010-12-29 10:47:43Z saulius 

The following automatic conversions were performed:

'_symmetry_cell_setting' value 'Monoclinic' changed to 'monoclinic'
according to /home/saulius/struct/CIF-dictionaries/cif_core.dic
dictionary named 'cif_core.dic' version 2.4.1 from 2010-06-29.

Automatic conversion script
Id: cif_fix_values 1715 2011-07-08 13:25:40Z adriana 
;
_cod_original_sg_symbol_H-M 'C 2/c'
_cod_database_code 2205830
_cod_database_fobs_code 2205830

loop_
_symmetry_equiv_pos_as_xyz
'x, y, z'
'-x, y, -z+1/2'
'x+1/2, y+1/2, z'
'-x+1/2, y+1/2, -z+1/2'
'-x, -y, -z'
'x, -y, z-1/2'
'-x+1/2, -y+1/2, -z'
'x+1/2, -y+1/2, z-1/2'

loop_
_atom_site_label
_atom_site_fract_x
_atom_site_fract_y
_atom_site_fract_z
_atom_site_U_iso_or_equiv
_atom_site_adp_type
_atom_site_calc_flag
_atom_site_refinement_flags
_atom_site_occupancy
_atom_site_type_symbol
Cl2 0.07933(2) 0.54872(4) 0.19050(4) 0.04866(15) Uani d . 1 Cl
Cl1 0.39805(3) 0.78975(4) 0.49626(4) 0.04976(15) Uani d . 1 Cl
O2 0.04682(7) 0.22256(11) 0.40385(12) 0.0525(3) Uani d . 1 O
O1 0.21511(7) 0.42000(10) 0.56485(10) 0.0398(3) Uani d . 1 O
O3 0.16772(7) 0.21170(11) 0.60085(12) 0.0493(3) Uani d . 1 O
C1 0.34196(9) 0.67929(13) 0.51253(15) 0.0346(3) Uani d . 1 C
C6 0.28010(9) 0.62034(13) 0.40150(14) 0.0335(3) Uani d . 1 C
H6 0.2679 0.6398 0.3181 0.040 Uiso calc R 1 H
C3 0.31705(10) 0.56669(14) 0.65154(14) 0.0385(3) Uani d . 1 C
H3 0.3292 0.5485 0.7352 0.046 Uiso calc R 1 H
C5 0.23568(8) 0.53123(12) 0.41437(13) 0.0296(3) Uani d . 1 C
C4 0.25430(9) 0.50581(13) 0.54028(13) 0.0321(3) Uani d . 1 C
C10 0.12203(9) 0.26120(14) 0.49826(14) 0.0346(3) Uani d . 1 C
C9 0.14010(9) 0.37441(13) 0.45157(13) 0.0325(3) Uani d . 1 C
H9 0.0956 0.4319 0.4224 0.039 Uiso calc R 1 H
C2 0.36101(9) 0.65355(14) 0.63818(15) 0.0395(3) Uani d . 1 C
H2 0.4029 0.6944 0.7122 0.047 Uiso calc R 1 H
C8 0.14883(9) 0.34781(13) 0.33758(13) 0.0334(3) Uani d . 1 C
H8A 0.1911 0.2880 0.3652 0.040 Uiso calc R 1 H
H8B 0.0973 0.3166 0.2624 0.040 Uiso calc R 1 H
C7 0.17162(9) 0.45997(13) 0.29667(13) 0.0326(3) Uani d . 1 C
H7 0.1938 0.4371 0.2452 0.039 Uiso calc R 1 H
C11 0.02430(13) 0.10921(17) 0.4289(2) 0.0619(5) Uani d . 1 C
H11A 0.0618 0.0494 0.4375 0.093 Uiso calc R 1 H
H11B -0.0306 0.0892 0.3562 0.093 Uiso calc R 1 H
H11C 0.0266 0.1133 0.5095 0.093 Uiso calc R 1 H

loop_
_atom_site_aniso_label
_atom_site_aniso_U_11
_atom_site_aniso_U_22
_atom_site_aniso_U_33
_atom_site_aniso_U_12
_atom_site_aniso_U_13
_atom_site_aniso_U_23
Cl2 0.0379(2) 0.0486(3) 0.0384(2) 0.00029(16) 0.00891(18) 0.01002(16)
Cl1 0.0497(3) 0.0463(3) 0.0532(3) -0.01560(17) 0.0291(2) -0.00275(17)
O2 0.0417(6) 0.0473(7) 0.0496(7) -0.0117(5) 0.0144(5) 0.0121(5)
O1 0.0446(6) 0.0444(6) 0.0268(5) -0.0127(5) 0.0180(5) -0.0017(4)
O3 0.0470(7) 0.0488(7) 0.0426(6) 0.0004(5) 0.0196(6) 0.0142(5)
C1 0.0335(7) 0.0303(7) 0.0399(8) -0.0021(5) 0.0206(6) -0.0004(6)
C6 0.0344(7) 0.0345(7) 0.0309(7) 0.0005(6) 0.0181(6) 0.0013(5)
C3 0.0435(8) 0.0412(8) 0.0262(7) -0.0045(6) 0.0169(6) -0.0027(6)
C5 0.0288(6) 0.0305(7) 0.0267(6) 0.0008(5) 0.0141(5) -0.0009(5)
C4 0.0326(7) 0.0327(7) 0.0296(7) -0.0006(5) 0.0167(6) -0.0004(5)
C10 0.0353(7) 0.0357(8) 0.0351(7) 0.0014(6) 0.0212(6) 0.0024(6)
C9 0.0323(7) 0.0322(7) 0.0302(7) -0.0018(5) 0.0161(6) 0.0013(5)
C2 0.0372(8) 0.0388(8) 0.0330(7) -0.0059(6) 0.0140(6) -0.0070(6)
C8 0.0344(7) 0.0333(7) 0.0289(7) -0.0028(5) 0.0157(6) -0.0027(5)
C7 0.0323(7) 0.0368(7) 0.0255(6) -0.0020(5) 0.0143(6) -0.0014(5)
C11 0.0581(11) 0.0456(10) 0.0741(13) -0.0152(9) 0.0327(10) 0.0069(9)

loop_
_atom_type_symbol
_atom_type_description
_atom_type_scat_dispersion_real
_atom_type_scat_dispersion_imag
_atom_type_scat_source
C C 0.0033 0.0016 'International Tables Vol C Tables 4.2.6.8 and 6.1.1.4'
Cl Cl 0.1484 0.1585 'International Tables Vol C Tables 4.2.6.8 and 6.1.1.4'
O O 0.0106 0.0060 'International Tables Vol C Tables 4.2.6.8 and 6.1.1.4'
H H 0.0000 0.0000 'International Tables Vol C Tables 4.2.6.8 and 6.1.1.4'

loop_
_geom_angle_atom_site_label_1
_geom_angle_atom_site_label_2
_geom_angle_atom_site_label_3
_geom_angle
C10 O2 C11 115.50(13)
C4 O1 C9 116.27(10)
C6 C1 C2 121.54(13)
C6 C1 Cl1 119.71(11)
C2 C1 Cl1 118.75(12)
C1 C6 C5 119.83(13)
C1 C6 H6 120.1
C5 C6 H6 120.1
C2 C3 C4 120.30(14)
C2 C3 H3 119.8
C4 C3 H3 119.8
C4 C5 C6 118.73(13)
C4 C5 C7 120.07(12)
C6 C5 C7 121.15(12)
O1 C4 C5 123.81(12)
O1 C4 C3 115.57(12)
C5 C4 C3 120.60(13)
O3 C10 O2 124.51(14)
O3 C10 C9 126.14(14)
O2 C10 C9 109.32(12)
O1 C9 C10 105.74(11)
O1 C9 C8 111.34(11)
C10 C9 C8 110.47(12)
O1 C9 H9 109.7
C10 C9 H9 109.7
C8 C9 H9 109.7
C3 C2 C1 118.98(14)
C3 C2 H2 120.5
C1 C2 H2 120.5
C7 C8 C9 110.18(11)
C7 C8 H8A 109.6
C9 C8 H8A 109.6
C7 C8 H8B 109.6
C9 C8 H8B 109.6
H8A C8 H8B 108.1
C5 C7 C8 112.02(11)
C5 C7 Cl2 110.46(10)
C8 C7 Cl2 109.14(10)
C5 C7 H7 108.4
C8 C7 H7 108.4
Cl2 C7 H7 108.4
O2 C11 H11A 109.5
O2 C11 H11B 109.5
H11A C11 H11B 109.5
O2 C11 H11C 109.5
H11A C11 H11C 109.5
H11B C11 H11C 109.5

loop_
_geom_bond_atom_site_label_1
_geom_bond_atom_site_label_2
_geom_bond_distance
Cl2 C7 1.8208(15)
Cl1 C1 1.7467(15)
O2 C10 1.3344(19)
O2 C11 1.438(2)
O1 C4 1.3707(17)
O1 C9 1.4306(17)
O3 C10 1.1885(18)
C1 C6 1.376(2)
C1 C2 1.387(2)
C6 C5 1.396(2)
C6 H6 0.9300
C3 C2 1.375(2)
C3 C4 1.393(2)
C3 H3 0.9300
C5 C4 1.3928(19)
C5 C7 1.4990(18)
C10 C9 1.517(2)
C9 C8 1.5249(18)
C9 H9 0.9800
C2 H2 0.9300
C8 C7 1.5148(19)
C8 H8A 0.9700
C8 H8B 0.9700
C7 H7 0.9800
C11 H11A 0.9600
C11 H11B 0.9600
C11 H11C 0.9600

loop_
_geom_hbond_atom_site_label_D
_geom_hbond_atom_site_label_H
_geom_hbond_atom_site_label_A
_geom_hbond_site_symmetry_A
_geom_hbond_distance_DH
_geom_hbond_distance_HA
_geom_hbond_distance_DA
_geom_hbond_angle_DHA
_geom_hbond_publ_flag
C8 H8A O3 7_556 0.97 2.57 3.3173(19) 134 yes

loop_
_geom_torsion_atom_site_label_1
_geom_torsion_atom_site_label_2
_geom_torsion_atom_site_label_3
_geom_torsion_atom_site_label_4
_geom_torsion
C2 C1 C6 C5 -0.9(2)
Cl1 C1 C6 C5 179.40(11)
C1 C6 C5 C4 1.3(2)
C1 C6 C5 C7 -176.02(13)
C9 O1 C4 C5 -14.2(2)
C9 O1 C4 C3 167.20(13)
C6 C5 C4 O1 -179.66(13)
C7 C5 C4 O1 -2.3(2)
C6 C5 C4 C3 -1.1(2)
C7 C5 C4 C3 176.20(13)
C2 C3 C4 O1 179.19(14)
C2 C3 C4 C5 0.5(2)
C11 O2 C10 O3 -4.1(3)
C11 O2 C10 C9 174.08(15)
C4 O1 C9 C10 164.99(12)
C4 O1 C9 C8 44.98(16)
O3 C10 C9 O1 -11.0(2)
O2 C10 C9 O1 170.92(12)
O3 C10 C9 C8 109.61(17)
O2 C10 C9 C8 -68.50(16)
C4 C3 C2 C1 -0.1(2)
C6 C1 C2 C3 0.3(2)
Cl1 C1 C2 C3 180.00(12)
O1 C9 C8 C7 -59.63(15)
C10 C9 C8 C7 -176.80(12)
C4 C5 C7 C8 -13.47(18)
C6 C5 C7 C8 163.80(13)
C4 C5 C7 Cl2 108.42(13)
C6 C5 C7 Cl2 -74.31(15)
C9 C8 C7 C5 42.64(16)
C9 C8 C7 Cl2 -80.00(12)
